data_1556736
loop_
_publ_author_name
'Lumpi, Daniel'
'Kautny, Paul'
'St\"oger, Berthold'
'Fr\"ohlich, Johannes'

_publ_section_title
;
 Crystal chemistry of layered structures formed by linear rigid
 silyl-capped molecules.
;
_journal_coeditor_code YC5004
_journal_issue 'Pt 5'
_journal_name_full IUCrJ
_journal_page_first 584
_journal_page_last 600
_journal_paper_doi 10.1107/S2052252515011665
_journal_volume 2
_journal_year 2015
_chemical_formula_sum 'C13 H22 S Si2'
_chemical_formula_weight 266.6
_space_group_IT_number 2
_space_group_name_Hall '-P 1'
_space_group_name_H-M_alt 'P -1'
_symmetry_cell_setting triclinic
_symmetry_Int_Tables_number 2
_symmetry_space_group_name_Hall '-P 1'
_symmetry_space_group_name_H-M 'P -1'
_audit_update_record
;
2015-08-21 # Formatted by IUCr publCIF system
;
_cell_angle_alpha 95.4952(16)
_cell_angle_beta 92.510(2)
_cell_angle_gamma 101.346(2)
_cell_formula_units_Z 2
_cell_length_a 7.2016(4)
_cell_length_b 9.7603(4)
_cell_length_c 12.2829(4)
_cell_measurement_reflns_used 8516
_cell_measurement_temperature 100
_cell_measurement_theta_max 30.1
_cell_measurement_theta_min 2.5
_cell_volume 840.86(6)
_diffrn_ambient_temperature 100
_diffrn_measured_fraction_theta_full 0.98
_diffrn_measured_fraction_theta_max 0.96
_diffrn_measurement_device 'four-circle diffractometer'
_diffrn_measurement_device_type 'Bruker KAPPA APEX II CCD'
_diffrn_measurement_method '\w- and \f-scans'
_diffrn_radiation_monochromator graphite
_diffrn_radiation_probe x-ray
_diffrn_radiation_source 'X-ray tube'
_diffrn_radiation_type 'Mo K\a'
_diffrn_radiation_wavelength 0.71069
_diffrn_reflns_av_R_equivalents 0.0345
_diffrn_reflns_av_sigmaI/netI 0.0418
_diffrn_reflns_limit_h_max 9
_diffrn_reflns_limit_h_min -9
_diffrn_reflns_limit_k_max 13
_diffrn_reflns_limit_k_min -13
_diffrn_reflns_limit_l_max 17
_diffrn_reflns_limit_l_min -17
_diffrn_reflns_number 21588
_diffrn_reflns_theta_full 29.04
_diffrn_reflns_theta_max 30.15
_diffrn_reflns_theta_min 1.67
_exptl_absorpt_coefficient_mu 0.313
_exptl_absorpt_correction_T_max 0.94
_exptl_absorpt_correction_T_min 0.80
_exptl_absorpt_correction_type multi-scan
_exptl_absorpt_process_details SADABS
_exptl_crystal_colour 'clear colourless'
_exptl_crystal_density_diffrn 1.0524
_exptl_crystal_description block
_exptl_crystal_F_000 288
_exptl_crystal_size_max 0.82
_exptl_crystal_size_mid 0.61
_exptl_crystal_size_min 0.20
_refine_diff_density_max 0.61
_refine_diff_density_min -0.39
_refine_ls_extinction_method none
_refine_ls_goodness_of_fit_gt 2.49
_refine_ls_goodness_of_fit_ref 2.27
_refine_ls_hydrogen_treatment constr
_refine_ls_number_constraints 88
_refine_ls_number_parameters 146
_refine_ls_number_reflns 4622
_refine_ls_number_restraints 0
_refine_ls_R_factor_all 0.0762
_refine_ls_R_factor_gt 0.0524
_refine_ls_shift/su_max 0.0102
_refine_ls_shift/su_mean 0.0011
_refine_ls_structure_factor_coef F
_refine_ls_weighting_details w=1/(\s^2^(F)+0.0001F^2^)
_refine_ls_weighting_scheme sigma
_refine_ls_wR_factor_gt 0.0532
_refine_ls_wR_factor_ref 0.0549
_reflns_number_gt 3651
_reflns_number_total 4622
_reflns_threshold_expression I>3\s(I)
_cod_data_source_file yc5004.cif
_cod_data_source_block ASYM
_cod_depositor_comments
;
The following automatic conversions were performed:

data item '_diffrn_radiation_probe' value 'X-ray' was changed to
'x-ray' in accordance with the
/home/saulius/struct/COD-crude-data/automatic-downloads/DataCite-retrospective/IUCr/depositions/lib/dictionaries/cif_core.dic
dictionary named 'cif_core.dic' version 2.4.2 last updated on
2011-04-26.

Automatic conversion script
Id: cif_fix_values 7556 2019-12-06 15:28:31Z antanas 
;
_cod_original_formula_sum 'C13 H22 S1 Si2'
_cod_database_code 1556736
_publcif_datablock.id {8155da1e-8a83-443a-bcc9-ed40a73704dc}

loop_
_symmetry_equiv_pos_site_id
_symmetry_equiv_pos_as_xyz
1 x,y,z
2 -x,-y,-z

loop_
_atom_site_label
_atom_site_type_symbol
_atom_site_fract_x
_atom_site_fract_y
_atom_site_fract_z
_atom_site_adp_type
_atom_site_U_iso_or_equiv
_atom_site_symmetry_multiplicity
_atom_site_occupancy
_atom_site_calc_flag
Si1 Si 0.86915(9) 0.88589(6) 0.65955(4) Uani 0.02025(19) 2 1 d
Si2 Si 0.70091(8) 0.30001(6) -0.04248(4) Uani 0.01583(17) 2 1 d
S1 S 0.72090(10) 0.39931(6) 0.38295(4) Uani 0.02794(19) 2 1 d
C1 C 0.7757(3) 0.5774(2) 0.35942(15) Uani 0.0154(6) 2 1 d
C2 C 0.8091(3) 0.6819(2) 0.45166(15) Uani 0.0168(6) 2 1 d
C3 C 0.8371(3) 0.7643(2) 0.53256(16) Uani 0.0204(7) 2 1 d
C4 C 0.7861(3) 0.6114(2) 0.25543(15) Uani 0.0209(7) 2 1 d
C5 C 0.7553(3) 0.5109(2) 0.16171(16) Uani 0.0203(7) 2 1 d
C6 C 0.7310(3) 0.4267(2) 0.08120(16) Uani 0.0204(7) 2 1 d
C7 C 0.7327(4) 1.0237(3) 0.6368(2) Uani 0.0398(10) 2 1 d
C8 C 1.1260(3) 0.9638(2) 0.68819(17) Uani 0.0288(8) 2 1 d
C9 C 0.7807(4) 0.7832(3) 0.77261(18) Uani 0.0387(9) 2 1 d
C10 C 0.8896(3) 0.1956(3) -0.03317(18) Uani 0.0250(8) 2 1 d
C11 C 0.4620(3) 0.1839(3) -0.04603(19) Uani 0.0268(8) 2 1 d
C12 C 0.7230(3) 0.4002(2) -0.16385(16) Uani 0.0251(7) 2 1 d
C13 C 0.7202(4) 0.4061(2) 0.52981(16) Uani 0.0263(7) 2 1 d
H4 H 0.815937 0.709181 0.244356 Uiso 0.025 2 1 d
H71 H 0.745287 1.088845 0.701696 Uiso 0.0478 2 1 d
H72 H 0.780703 1.072711 0.57652 Uiso 0.0478 2 1 d
H73 H 0.601278 0.981128 0.62038 Uiso 0.0478 2 1 d
H81 H 1.144251 1.02231 0.756769 Uiso 0.0346 2 1 d
H82 H 1.19586 0.889965 0.691999 Uiso 0.0346 2 1 d
H83 H 1.170417 1.019307 0.630586 Uiso 0.0346 2 1 d
H91 H 0.796553 0.844206 0.839921 Uiso 0.0465 2 1 d
H92 H 0.648659 0.742054 0.75704 Uiso 0.0465 2 1 d
H93 H 0.851126 0.710239 0.779451 Uiso 0.0465 2 1 d
H101 H 0.886881 0.136275 -0.100482 Uiso 0.0299 2 1 d
H102 H 1.011193 0.257987 -0.020558 Uiso 0.0299 2 1 d
H103 H 0.868292 0.138585 0.026337 Uiso 0.0299 2 1 d
H131 H 0.684179 0.312584 0.550388 Uiso 0.0316 2 1 d
H132 H 0.844828 0.448186 0.561784 Uiso 0.0316 2 1 d
H133 H 0.63121 0.461264 0.555624 Uiso 0.0316 2 1 d
H111 H 0.448178 0.112484 -0.106965 Uiso 0.0322 2 1 d
H112 H 0.448567 0.140468 0.020879 Uiso 0.0322 2 1 d
H113 H 0.366182 0.238678 -0.053835 Uiso 0.0322 2 1 d
H121 H 0.702722 0.335862 -0.229451 Uiso 0.0302 2 1 d
H122 H 0.630085 0.458479 -0.163632 Uiso 0.0302 2 1 d
H123 H 0.847798 0.458071 -0.161256 Uiso 0.0302 2 1 d

loop_
_atom_site_aniso_label
_atom_site_aniso_type_symbol
_atom_site_aniso_U_11
_atom_site_aniso_U_22
_atom_site_aniso_U_33
_atom_site_aniso_U_12
_atom_site_aniso_U_13
_atom_site_aniso_U_23
Si1 Si 0.0271(3) 0.0191(3) 0.0123(3) 0.0030(3) -0.0023(3) -0.0042(2)
Si2 Si 0.0135(3) 0.0203(3) 0.0122(2) 0.0027(3) -0.0005(2) -0.0034(2)
S1 S 0.0432(4) 0.0181(3) 0.0203(3) 0.0044(3) -0.0039(3) -0.0024(2)
C1 C 0.0106(10) 0.0175(10) 0.0172(9) 0.0043(9) -0.0019(8) -0.0040(8)
C2 C 0.0156(10) 0.0182(10) 0.0166(9) 0.0037(9) -0.0010(9) 0.0018(8)
C3 C 0.0237(11) 0.0193(11) 0.0175(9) 0.0034(10) -0.0005(9) 0.0012(8)
C4 C 0.0238(11) 0.0183(11) 0.0180(10) -0.0001(10) 0.0005(9) -0.0016(8)
C5 C 0.0190(11) 0.0233(11) 0.0178(9) 0.0034(10) -0.0004(9) 0.0009(8)
C6 C 0.0145(10) 0.0269(12) 0.0186(10) 0.0031(10) 0.0002(9) -0.0012(9)
C7 C 0.0490(18) 0.0457(18) 0.0272(14) 0.0253(15) -0.0066(13) -0.0125(12)
C8 C 0.0333(13) 0.0221(12) 0.0272(12) 0.0002(11) -0.0041(11) -0.0036(10)
C9 C 0.0467(16) 0.0424(16) 0.0178(11) -0.0116(14) -0.0010(12) 0.0008(11)
C10 C 0.0226(12) 0.0310(14) 0.0230(12) 0.0120(11) -0.0009(10) -0.0011(10)
C11 C 0.0180(12) 0.0317(14) 0.0278(12) -0.0006(10) -0.0006(10) 0.0006(10)
C12 C 0.0263(13) 0.0304(13) 0.0208(10) 0.0099(11) 0.0038(10) 0.0033(9)
C13 C 0.0327(14) 0.0265(12) 0.0218(10) 0.0092(12) 0.0002(11) 0.0066(9)

loop_
_atom_type_symbol
_atom_type_scat_dispersion_real
_atom_type_scat_dispersion_imag
_atom_type_scat_source
C 0.0033 0.0016 'International Tables Vol C tables 4.2.6.8 and 6.1.1.1'
H 0.0000 0.0000 'International Tables Vol C tables 4.2.6.8 and 6.1.1.1'
S 0.1246 0.1234 'International Tables Vol C tables 4.2.6.8 and 6.1.1.1'
Si 0.0817 0.0704 'International Tables Vol C tables 4.2.6.8 and 6.1.1.1'

loop_
_geom_angle_atom_site_label_1
_geom_angle_atom_site_label_2
_geom_angle_atom_site_label_3
_geom_angle
C3 Si1 C7 107.10(11)
C3 Si1 C8 109.19(10)
C3 Si1 C9 107.83(10)
C7 Si1 C8 110.81(12)
C7 Si1 C9 112.10(13)
C8 Si1 C9 109.70(11)
C6 Si2 C10 107.63(10)
C6 Si2 C11 108.53(10)
C6 Si2 C12 108.15(10)
C10 Si2 C11 110.48(11)
C10 Si2 C12 111.22(11)
C11 Si2 C12 110.71(11)
S1 C1 C2 118.56(15)
S1 C1 C4 119.45(15)
C2 C1 C4 121.99(19)
C1 C2 C3 176.7(2)
Si1 C3 C2 177.07(19)
C1 C4 C5 123.7(2)
C1 C4 H4 118.15
C5 C4 H4 118.14
C4 C5 C6 179.0(2)
Si2 C6 C5 178.36(19)
Si1 C7 H71 109.47
Si1 C7 H72 109.47
Si1 C7 H73 109.47
H71 C7 H72 109.47
H71 C7 H73 109.47
H72 C7 H73 109.47
Si1 C8 H81 109.47
Si1 C8 H82 109.47
Si1 C8 H83 109.47
H81 C8 H82 109.47
H81 C8 H83 109.47
H82 C8 H83 109.47
Si1 C9 H91 109.47
Si1 C9 H92 109.47
Si1 C9 H93 109.47
H91 C9 H92 109.47
H91 C9 H93 109.47
H92 C9 H93 109.47
Si2 C10 H101 109.47
Si2 C10 H102 109.47
Si2 C10 H103 109.47
H101 C10 H102 109.47
H101 C10 H103 109.47
H102 C10 H103 109.47
Si2 C11 H111 109.47
Si2 C11 H112 109.47
Si2 C11 H113 109.47
H111 C11 H112 109.47
H111 C11 H113 109.47
H112 C11 H113 109.47
Si2 C12 H121 109.47
Si2 C12 H122 109.47
Si2 C12 H123 109.47
H121 C12 H122 109.47
H121 C12 H123 109.47
H122 C12 H123 109.47
H131 C13 H132 109.47
H131 C13 H133 109.47
H132 C13 H133 109.47

loop_
_geom_bond_atom_site_label_1
_geom_bond_atom_site_label_2
_geom_bond_distance
Si1 C3 1.844(2)
Si1 C7 1.850(3)
Si1 C8 1.861(2)
Si1 C9 1.852(3)
Si2 C6 1.841(2)
Si2 C10 1.858(3)
Si2 C11 1.861(2)
Si2 C12 1.855(2)
S1 C1 1.760(2)
C1 C2 1.428(3)
C1 C4 1.352(3)
C2 C3 1.201(3)
C4 C5 1.419(3)
C4 H4 0.96
C5 C6 1.207(3)
C7 H71 0.96
C7 H72 0.96
C7 H73 0.96
C8 H81 0.96
C8 H82 0.96
C8 H83 0.96
C9 H91 0.96
C9 H92 0.96
C9 H93 0.96
C10 H101 0.96
C10 H102 0.96
C10 H103 0.96
C11 H111 0.96
C11 H112 0.96
C11 H113 0.96
C12 H121 0.96
C12 H122 0.96
C12 H123 0.96
C13 H131 0.96
C13 H132 0.96
C13 H133 0.96

loop_
_jana_cell_twin_matrix_id
_jana_cell_twin_volume_fraction
_jana_cell_twin_matrix_1_1
_jana_cell_twin_matrix_1_2
_jana_cell_twin_matrix_1_3
_jana_cell_twin_matrix_2_1
_jana_cell_twin_matrix_2_2
_jana_cell_twin_matrix_2_3
_jana_cell_twin_matrix_3_1
_jana_cell_twin_matrix_3_2
_jana_cell_twin_matrix_3_3
1 0.8378(11) 1 0 0 0 1 0 0 0 1
2 0.1622(11) -1 0.5333 0.1494 0 1 0 0 0 1
